data_7245045
loop_
_publ_author_name
'Julve, Miguel'
'El Alouani Dahmouni, Nadia'
'Switlicka, Anna'
'Machura, B.'
'Moliner, Fernando Nicol\'as'
'Rabelo, Renato'
'Ruiz-Garcia, Rafael'
'Stiriba, Salah-Eddine'
'Cano, Joan'

_publ_section_title
;
 Bulky countercation effects on the crystal packing of anionic
 dithiooxalato-containing Ni(II), Pd(II) and Pt(II) complexes:
 spectroscopic-redox correlations
;
_journal_name_full CrystEngComm
_journal_paper_doi 10.1039/D2CE00489E
_journal_year 2022
_chemical_formula_moiety 'C14 H10 O2 S2'
_chemical_formula_sum 'C14 H10 O2 S2'
_chemical_formula_weight 274.34
_space_group_crystal_system orthorhombic
_space_group_IT_number 29
_space_group_name_Hall 'P 2c -2ac'
_space_group_name_H-M_alt 'P c a 21'
_atom_sites_solution_hydrogens difmap
_audit_creation_date 2021-12-04
_audit_creation_method
;
Olex2 1.3
(compiled 2020.11.12 svn.r5f609507 for OlexSys, GUI svn.r6408)
;
_audit_update_record
;
2022-03-28 deposited with the CCDC.	2022-06-08 downloaded from the CCDC.
;
_cell_angle_alpha 90
_cell_angle_beta 90
_cell_angle_gamma 90
_cell_formula_units_Z 4
_cell_length_a 11.3511(7)
_cell_length_b 14.5086(10)
_cell_length_c 7.8221(4)
_cell_measurement_reflns_used 9987
_cell_measurement_temperature 120(2)
_cell_measurement_theta_max 27.12
_cell_measurement_theta_min 2.28
_cell_volume 1288.21(14)
_computing_molecular_graphics 'Olex2 1.3 (Dolomanov et al., 2009)'
_computing_publication_material 'Olex2 1.3 (Dolomanov et al., 2009)'
_computing_structure_refinement 'SHELXL 2018/3 (Sheldrick, 2015)'
_computing_structure_solution 'SHELXT 2014/5 (Sheldrick, 2014)'
_diffrn_ambient_temperature 120.01
_diffrn_measured_fraction_theta_full 0.995
_diffrn_measured_fraction_theta_max 0.996
_diffrn_measurement_device_type 'Bruker APEX-II CCD'
_diffrn_measurement_method '\f and \w scans'
_diffrn_radiation_type MoK\a
_diffrn_radiation_wavelength 0.71073
_diffrn_reflns_av_R_equivalents 0.0471
_diffrn_reflns_av_unetI/netI 0.0194
_diffrn_reflns_Laue_measured_fraction_full 0.995
_diffrn_reflns_Laue_measured_fraction_max 0.996
_diffrn_reflns_limit_h_max 14
_diffrn_reflns_limit_h_min -14
_diffrn_reflns_limit_k_max 18
_diffrn_reflns_limit_k_min -18
_diffrn_reflns_limit_l_max 10
_diffrn_reflns_limit_l_min -9
_diffrn_reflns_number 38261
_diffrn_reflns_point_group_measured_fraction_full 0.996
_diffrn_reflns_point_group_measured_fraction_max 0.995
_diffrn_reflns_theta_full 25.242
_diffrn_reflns_theta_max 27.155
_diffrn_reflns_theta_min 2.808
_diffrn_standards_number 0
_exptl_absorpt_coefficient_mu 0.402
_exptl_absorpt_correction_T_max 0.7364
_exptl_absorpt_correction_T_min 0.7059
_exptl_absorpt_correction_type multi-scan
_exptl_absorpt_process_details
;
SADABS-2016/2 (Bruker,2016/2) was used for absorption correction.
wR2(int) was 0.0857 before and 0.0523 after correction.
The Ratio of minimum to maximum transmission is 0.9586.
The \l/2 correction factor is Not present.
;
_exptl_crystal_colour yellow
_exptl_crystal_colour_primary yellow
_exptl_crystal_density_diffrn 1.415
_exptl_crystal_description regular
_exptl_crystal_F_000 568
_exptl_crystal_size_max 0.242
_exptl_crystal_size_mid 0.175
_exptl_crystal_size_min 0.108
_refine_diff_density_max 0.198
_refine_diff_density_min -0.221
_refine_diff_density_rms 0.038
_refine_ls_abs_structure_details
;
 Flack x determined using 1156 quotients [(I+)-(I-)]/[(I+)+(I-)]
 (Parsons, Flack and Wagner, Acta Cryst. B69 (2013) 249-259).
;
_refine_ls_abs_structure_Flack -0.05(2)
_refine_ls_extinction_method none
_refine_ls_goodness_of_fit_ref 1.112
_refine_ls_hydrogen_treatment refall
_refine_ls_matrix_type full
_refine_ls_number_parameters 203
_refine_ls_number_reflns 2839
_refine_ls_number_restraints 1
_refine_ls_restrained_S_all 1.112
_refine_ls_R_factor_all 0.0332
_refine_ls_R_factor_gt 0.0263
_refine_ls_shift/su_max 0.000
_refine_ls_shift/su_mean 0.000
_refine_ls_structure_factor_coef Fsqd
_refine_ls_weighting_details 'w=1/[\s^2^(Fo^2^)+(0.0163P)^2^+0.4576P] where P=(Fo^2^+2Fc^2^)/3'
_refine_ls_weighting_scheme calc
_refine_ls_wR_factor_gt 0.0544
_refine_ls_wR_factor_ref 0.0600
_reflns_Friedel_coverage 0.853
_reflns_Friedel_fraction_full 0.996
_reflns_Friedel_fraction_max 0.993
_reflns_number_gt 2622
_reflns_number_total 2839
_reflns_threshold_expression 'I > 2\s(I)'
_cod_data_source_file d2ce00489e2.cif
_cod_data_source_block nad05l_0ma_a
_cod_database_code 7245045
_shelx_shelxl_version_number 2018/3
_shelx_space_group_comment
;
The symmetry employed for this shelxl refinement is uniquely defined
by the following loop, which should always be used as a source of
symmetry information in preference to the above space-group names.
They are only intended as comments.
;
_shelx_estimated_absorpt_t_max 0.958
_shelx_estimated_absorpt_t_min 0.909
_olex2_refinement_description
;
;
_olex2_submission_special_instructions 'No special instructions were received'

loop_
_space_group_symop_operation_xyz
'x, y, z'
'-x, -y, z+1/2'
'x+1/2, -y, z'
'-x+1/2, y, z+1/2'

loop_
_atom_site_label
_atom_site_type_symbol
_atom_site_fract_x
_atom_site_fract_y
_atom_site_fract_z
_atom_site_U_iso_or_equiv
_atom_site_adp_type
_atom_site_occupancy
_atom_site_site_symmetry_order
_atom_site_calc_flag
_atom_site_refinement_flags_posn
_atom_site_refinement_flags_adp
_atom_site_refinement_flags_occupancy
_atom_site_disorder_assembly
_atom_site_disorder_group
S1 S 0.51649(6) 0.40770(5) 0.36527(10) 0.03924(18) Uani 1 1 d . . . . .
O1 O 0.71359(17) 0.39109(14) 0.5463(3) 0.0414(5) Uani 1 1 d . . . . .
C1 C 0.6272(2) 0.35582(18) 0.4865(3) 0.0309(6) Uani 1 1 d . . . . .
C2 C 0.6037(2) 0.2522(2) 0.5093(3) 0.0315(6) Uani 1 1 d . . . . .
S2 S 0.71944(5) 0.20017(5) 0.62589(9) 0.03579(16) Uani 1 1 d . . . . .
O2 O 0.51756(17) 0.21490(13) 0.4537(3) 0.0399(5) Uani 1 1 d . . . . .
C5 C 0.5175(3) 0.6831(2) 0.4020(4) 0.0399(7) Uani 1 1 d . . . . .
H5 H 0.459(3) 0.730(3) 0.435(5) 0.066(11) Uiso 1 1 d . . . . .
C4 C 0.4872(3) 0.5911(2) 0.4157(3) 0.0354(6) Uani 1 1 d . . . . .
H4 H 0.412(3) 0.570(2) 0.461(4) 0.041(8) Uiso 1 1 d . . . . .
C3 C 0.5646(2) 0.52400(18) 0.3571(4) 0.0313(5) Uani 1 1 d . . . . .
C7 C 0.7009(2) 0.6416(2) 0.2721(4) 0.0370(6) Uani 1 1 d . . . . .
H7 H 0.776(3) 0.658(2) 0.221(4) 0.047(9) Uiso 1 1 d . . . . .
C6 C 0.6240(3) 0.7080(2) 0.3308(4) 0.0382(7) Uani 1 1 d . . . . .
H6 H 0.641(3) 0.772(2) 0.314(4) 0.050(9) Uiso 1 1 d . . . . .
C9 C 0.6710(2) 0.08402(17) 0.6326(4) 0.0299(5) Uani 1 1 d . . . . .
C8 C 0.6717(2) 0.54879(19) 0.2849(4) 0.0360(6) Uani 1 1 d . . . . .
H8 H 0.726(3) 0.500(2) 0.248(4) 0.044(9) Uiso 1 1 d . . . . .
C10 C 0.5658(2) 0.0600(2) 0.7123(3) 0.0314(5) Uani 1 1 d . . . . .
H10 H 0.513(3) 0.106(2) 0.764(4) 0.044(9) Uiso 1 1 d . . . . .
C11 C 0.5366(2) -0.0324(2) 0.7284(3) 0.0344(6) Uani 1 1 d . . . . .
H11 H 0.465(3) -0.050(2) 0.788(4) 0.040(8) Uiso 1 1 d . . . . .
C12 C 0.6111(3) -0.1000(2) 0.6640(3) 0.0381(6) Uani 1 1 d . . . . .
H12 H 0.589(3) -0.169(2) 0.676(4) 0.053(10) Uiso 1 1 d . . . . .
C13 C 0.7149(3) -0.0756(2) 0.5837(3) 0.0402(7) Uani 1 1 d . . . . .
H13 H 0.765(3) -0.124(2) 0.538(4) 0.051(9) Uiso 1 1 d . . . . .
C14 C 0.7447(3) 0.0164(2) 0.5672(3) 0.0373(7) Uani 1 1 d . . . . .
H14 H 0.812(3) 0.034(2) 0.512(4) 0.034(8) Uiso 1 1 d . . . . .

loop_
_atom_site_aniso_label
_atom_site_aniso_U_11
_atom_site_aniso_U_22
_atom_site_aniso_U_33
_atom_site_aniso_U_23
_atom_site_aniso_U_13
_atom_site_aniso_U_12
S1 0.0342(4) 0.0374(4) 0.0462(4) -0.0017(4) -0.0093(3) -0.0070(3)
O1 0.0390(11) 0.0428(12) 0.0425(11) 0.0008(9) -0.0099(9) -0.0152(9)
C1 0.0316(14) 0.0368(15) 0.0242(12) -0.0056(10) 0.0025(10) -0.0084(11)
C2 0.0329(13) 0.0386(15) 0.0231(12) -0.0022(10) -0.0001(10) -0.0086(11)
S2 0.0312(3) 0.0447(4) 0.0315(3) 0.0056(3) -0.0047(3) -0.0122(3)
O2 0.0392(11) 0.0359(11) 0.0445(12) -0.0029(9) -0.0147(9) -0.0085(9)
C5 0.0419(16) 0.0415(15) 0.0362(17) 0.0006(12) -0.0001(12) 0.0155(13)
C4 0.0297(14) 0.0455(16) 0.0309(15) 0.0027(12) 0.0008(11) 0.0065(13)
C3 0.0297(12) 0.0343(13) 0.0298(12) -0.0036(12) -0.0030(11) -0.0013(10)
C7 0.0307(13) 0.0384(16) 0.0420(16) 0.0055(12) 0.0005(12) -0.0005(12)
C6 0.0437(17) 0.0305(14) 0.0403(16) 0.0053(11) -0.0070(13) 0.0036(12)
C9 0.0277(11) 0.0393(13) 0.0225(10) 0.0047(12) -0.0022(11) -0.0050(10)
C8 0.0309(13) 0.0352(15) 0.0419(15) -0.0046(12) 0.0022(12) 0.0045(12)
C10 0.0287(13) 0.0394(15) 0.0260(12) 0.0028(11) 0.0005(10) -0.0007(12)
C11 0.0305(13) 0.0423(16) 0.0304(14) 0.0075(11) -0.0019(11) -0.0060(11)
C12 0.0444(16) 0.0395(16) 0.0303(15) 0.0040(11) -0.0024(11) -0.0031(13)
C13 0.0425(16) 0.0452(17) 0.0328(17) 0.0033(11) 0.0038(11) 0.0093(13)
C14 0.0308(13) 0.0533(18) 0.0279(14) 0.0084(11) 0.0053(11) 0.0005(14)

loop_
_atom_type_symbol
_atom_type_description
_atom_type_scat_dispersion_real
_atom_type_scat_dispersion_imag
_atom_type_scat_source
C C 0.0033 0.0016 'International Tables Vol C Tables 4.2.6.8 and 6.1.1.4'
H H 0.0000 0.0000 'International Tables Vol C Tables 4.2.6.8 and 6.1.1.4'
O O 0.0106 0.0060 'International Tables Vol C Tables 4.2.6.8 and 6.1.1.4'
S S 0.1246 0.1234 'International Tables Vol C Tables 4.2.6.8 and 6.1.1.4'

loop_
_exptl_crystal_face_index_h
_exptl_crystal_face_index_k
_exptl_crystal_face_index_l
_exptl_crystal_face_perp_dist
1.00 -2.00 -2.00 0.0910
-1.00 1.00 3.00 0.1130
-1.00 6.00 -3.00 0.0850
1.00 -6.00 3.00 0.0880
0.00 -1.00 -1.00 0.1010
1.00 3.00 -3.00 0.0990
-1.00 -5.00 1.00 0.0660
1.00 6.00 0.00 0.0540
1.00 2.00 -1.00 0.0740
1.00 3.00 2.00 0.0980
-1.00 -3.00 -2.00 0.0920
2.00 3.00 1.00 0.0650
3.00 4.00 -1.00 0.0640
-1.00 -1.00 0.00 0.0460
4.00 3.00 0.00 0.0610
2.00 1.00 0.00 0.0580
4.00 1.00 0.00 0.0540
4.00 -1.00 0.00 0.0420
-4.00 1.00 0.00 0.0810
2.00 -6.00 1.00 0.0450
-2.00 5.00 0.00 0.0850
1.00 -3.00 0.00 0.0170

loop_
_geom_angle_atom_site_label_1
_geom_angle_atom_site_label_2
_geom_angle_atom_site_label_3
_geom_angle
_geom_angle_site_symmetry_1
_geom_angle_site_symmetry_3
_geom_angle_publ_flag
C1 S1 C3 101.99(12) . . ?
O1 C1 S1 128.0(2) . . ?
O1 C1 C2 120.9(2) . . ?
C2 C1 S1 111.08(17) . . ?
C1 C2 S2 110.36(17) . . ?
O2 C2 C1 122.7(2) . . ?
O2 C2 S2 126.9(2) . . ?
C2 S2 C9 100.96(12) . . ?
C4 C5 H5 119(2) . . ?
C6 C5 H5 121(2) . . ?
C6 C5 C4 120.2(3) . . ?
C5 C4 H4 123.1(18) . . ?
C5 C4 C3 119.5(3) . . ?
C3 C4 H4 117.3(18) . . ?
C4 C3 S1 117.3(2) . . ?
C8 C3 S1 122.1(2) . . ?
C8 C3 C4 120.5(3) . . ?
C6 C7 H7 121.4(19) . . ?
C6 C7 C8 120.1(3) . . ?
C8 C7 H7 118.5(19) . . ?
C5 C6 H6 119(2) . . ?
C7 C6 C5 120.4(3) . . ?
C7 C6 H6 120(2) . . ?
C10 C9 S2 121.2(2) . . ?
C14 C9 S2 118.3(2) . . ?
C14 C9 C10 120.4(3) . . ?
C3 C8 C7 119.3(3) . . ?
C3 C8 H8 118.7(18) . . ?
C7 C8 H8 122.0(18) . . ?
C9 C10 H10 122.3(19) . . ?
C11 C10 C9 119.2(3) . . ?
C11 C10 H10 118.4(19) . . ?
C10 C11 H11 120.1(18) . . ?
C10 C11 C12 120.3(3) . . ?
C12 C11 H11 119.6(18) . . ?
C11 C12 H12 120.4(19) . . ?
C13 C12 C11 120.1(3) . . ?
C13 C12 H12 119.4(19) . . ?
C12 C13 H13 119(2) . . ?
C12 C13 C14 120.0(3) . . ?
C14 C13 H13 121(2) . . ?
C9 C14 H14 119.2(18) . . ?
C13 C14 C9 120.0(3) . . ?
C13 C14 H14 120.8(18) . . ?

loop_
_geom_bond_atom_site_label_1
_geom_bond_atom_site_label_2
_geom_bond_distance
_geom_bond_site_symmetry_2
_geom_bond_publ_flag
S1 C1 1.745(3) . ?
S1 C3 1.775(3) . ?
O1 C1 1.201(3) . ?
C1 C2 1.538(4) . ?
C2 S2 1.768(3) . ?
C2 O2 1.199(3) . ?
S2 C9 1.773(3) . ?
C5 H5 0.99(4) . ?
C5 C4 1.382(4) . ?
C5 C6 1.379(4) . ?
C4 H4 0.98(3) . ?
C4 C3 1.390(4) . ?
C3 C8 1.388(4) . ?
C7 H7 0.98(3) . ?
C7 C6 1.378(4) . ?
C7 C8 1.391(4) . ?
C6 H6 0.96(3) . ?
C9 C10 1.392(3) . ?
C9 C14 1.387(4) . ?
C8 H8 0.98(3) . ?
C10 H10 0.98(3) . ?
C10 C11 1.387(4) . ?
C11 H11 0.97(3) . ?
C11 C12 1.390(4) . ?
C12 H12 1.04(3) . ?
C12 C13 1.382(4) . ?
C13 H13 0.97(3) . ?
C13 C14 1.383(4) . ?
C14 H14 0.92(3) . ?

loop_
_geom_torsion_atom_site_label_1
_geom_torsion_atom_site_label_2
_geom_torsion_atom_site_label_3
_geom_torsion_atom_site_label_4
_geom_torsion
_geom_torsion_site_symmetry_1
_geom_torsion_site_symmetry_2
_geom_torsion_site_symmetry_3
_geom_torsion_site_symmetry_4
_geom_torsion_publ_flag
S1 C1 C2 S2 177.92(14) . . . . ?
S1 C1 C2 O2 -2.2(3) . . . . ?
S1 C3 C8 C7 175.7(2) . . . . ?
O1 C1 C2 S2 -1.1(3) . . . . ?
O1 C1 C2 O2 178.8(3) . . . . ?
C1 S1 C3 C4 -123.8(2) . . . . ?
C1 S1 C3 C8 60.5(3) . . . . ?
C1 C2 S2 C9 -179.85(17) . . . . ?
C2 S2 C9 C10 -61.7(2) . . . . ?
C2 S2 C9 C14 122.9(2) . . . . ?
S2 C9 C10 C11 -174.1(2) . . . . ?
S2 C9 C14 C13 174.3(2) . . . . ?
O2 C2 S2 C9 0.2(3) . . . . ?
C5 C4 C3 S1 -175.9(2) . . . . ?
C5 C4 C3 C8 -0.2(4) . . . . ?
C4 C5 C6 C7 0.3(4) . . . . ?
C4 C3 C8 C7 0.1(4) . . . . ?
C3 S1 C1 O1 -0.6(3) . . . . ?
C3 S1 C1 C2 -179.55(16) . . . . ?
C6 C5 C4 C3 -0.1(4) . . . . ?
C6 C7 C8 C3 0.1(4) . . . . ?
C9 C10 C11 C12 -0.7(4) . . . . ?
C8 C7 C6 C5 -0.3(4) . . . . ?
C10 C9 C14 C13 -1.1(4) . . . . ?
C10 C11 C12 C13 0.1(4) . . . . ?
C11 C12 C13 C14 0.0(4) . . . . ?
C12 C13 C14 C9 0.6(4) . . . . ?
C14 C9 C10 C11 1.2(4) . . . . ?
